data_2010017
loop_
_publ_author_name
'Kuwabara, Estelle'
'Bau, Robert'
' trans-carbonylchlorobis(tricyclohexylphosphine)iridium(I)'

_publ_section_title
;
 <i>trans</i>-Carbonylchlorobis(tricyclohexylphosphine)iridium(I)
;
_journal_issue 9
_journal_name_full 'Acta Crystallographica Section C'
_journal_page_first 1409
_journal_page_last 1411
_journal_paper_doi 10.1107/S0108270194004774
_journal_volume 50
_journal_year 1994
_chemical_formula_moiety '[Ir Cl (CO) (C18 H33 P)2 ]'
_chemical_formula_sum 'C37 H66 Cl Ir O P2'
_chemical_formula_weight 816.49
_chemical_name_systematic ' trans-carbonylchlorobis(tricyclohexylphosphine)iridium(I)'
_space_group_IT_number 2
_symmetry_cell_setting triclinic
_symmetry_space_group_name_Hall '-P 1'
_symmetry_space_group_name_H-M 'P -1'
_audit_creation_method SHELXL
_cell_angle_alpha 109.25(3)
_cell_angle_beta 90.92(3)
_cell_angle_gamma 113.76(3)
_cell_formula_units_Z 1
_cell_length_a 10.251(3)
_cell_length_b 10.789(4)
_cell_length_c 9.943(4)
_cell_measurement_reflns_used 15
_cell_measurement_temperature 293(2)
_cell_measurement_theta_max 8.77
_cell_measurement_theta_min 3.69
_cell_volume 936.0(7)
_computing_data_collection
;
 P2~1~ Assembler Language Data Collection Programs (Syntex, 1975)
;
_computing_data_reduction ' locally written program (Tipton, 1977)'
_computing_molecular_graphics 'ORTEP (Johnson, 1965)'
_computing_publication_material 'SHELXL93 (Sheldrick, 1994)'
_computing_structure_refinement 'SHELXL93 (Sheldrick, 1994)'
_computing_structure_solution 'SHELXS86 (Sheldrick, 1990)'
_diffrn_ambient_temperature 293(2)
_diffrn_measurement_device 'Syntex P2~1~'
_diffrn_measurement_method \w
_diffrn_radiation_type MoK\a
_diffrn_radiation_wavelength 0.71069
_diffrn_reflns_av_R_equivalents 0.0367
_diffrn_reflns_av_sigmaI/netI 0.1736
_diffrn_reflns_limit_h_max 11
_diffrn_reflns_limit_h_min 0
_diffrn_reflns_limit_k_max 11
_diffrn_reflns_limit_k_min -11
_diffrn_reflns_limit_l_max 10
_diffrn_reflns_limit_l_min -10
_diffrn_reflns_number 3373
_diffrn_reflns_theta_max 25.00
_diffrn_reflns_theta_min 2.20
_diffrn_standards_decay_% none
_diffrn_standards_interval_count 50
_diffrn_standards_number 3
_exptl_absorpt_coefficient_mu 3.750
_exptl_absorpt_correction_type none
_exptl_crystal_colour 'lemon yellow'
_exptl_crystal_density_diffrn 1.449
_exptl_crystal_description plate
_exptl_crystal_F_000 420
_exptl_crystal_size_max 0.20
_exptl_crystal_size_mid 0.14
_exptl_crystal_size_min 0.08
_refine_diff_density_max 1.424
_refine_diff_density_min -0.893
_refine_ls_extinction_method none
_refine_ls_goodness_of_fit_all 0.987
_refine_ls_goodness_of_fit_obs 0.986
_refine_ls_matrix_type full
_refine_ls_number_parameters 190
_refine_ls_number_reflns 3165
_refine_ls_number_restraints 0
_refine_ls_restrained_S_all 0.987
_refine_ls_restrained_S_obs 0.986
_refine_ls_R_factor_all 0.0517
_refine_ls_R_factor_obs 0.0447
_refine_ls_shift/esd_max 0.222
_refine_ls_shift/esd_mean 0.009
_refine_ls_structure_factor_coef Fsqd
_refine_ls_weighting_details 'w = 1/[\s^2^(Fo^2^)]'
_refine_ls_weighting_scheme calc
_refine_ls_wR_factor_all 0.0866
_refine_ls_wR_factor_obs 0.0838
_reflns_number_observed 2980
_reflns_number_total 3165
_reflns_observed_criterion >2\s(I)
_cod_data_source_file bk1025.cif
_cod_data_source_block one
_cod_depositor_comments
;
The following automatic conversions were performed:

'_refine_ls_weighting_scheme' value 'calc w = 1/[\s^2^(Fo^2^)]' was
changed to 'calc'. New tag '_refine_ls_weighting_details' was
created. The value of the new tag was set to 'w = 1/[\s^2^(Fo^2^)]'.

Automatic conversion script
Id: cif_fix_values 3143 2015-03-26 13:38:13Z robertas 
;
_cod_original_cell_volume 936.0(6)
_cod_database_code 2010017

loop_
_symmetry_equiv_pos_as_xyz
'x, y, z'
'-x, -y, -z'

loop_
_atom_site_aniso_label
_atom_site_aniso_U_11
_atom_site_aniso_U_22
_atom_site_aniso_U_33
_atom_site_aniso_U_12
_atom_site_aniso_U_13
_atom_site_aniso_U_23
Ir(1) 0.0320(2) 0.0197(2) 0.0221(2) 0.0128(2) 0.0037(2) 0.00587(15)
P(1) 0.0261(10) 0.0221(9) 0.0263(9) 0.0108(8) 0.0045(7) 0.0063(7)
C(11) 0.031(4) 0.026(3) 0.029(4) 0.015(3) 0.006(3) 0.007(3)
C(12) 0.052(5) 0.032(4) 0.048(5) 0.021(4) 0.019(4) 0.015(3)
C(13) 0.054(5) 0.054(5) 0.049(5) 0.018(4) 0.017(4) 0.027(4)
C(14) 0.058(6) 0.033(4) 0.051(5) 0.002(4) -0.001(4) 0.022(4)
C(15) 0.066(6) 0.025(4) 0.044(5) 0.017(4) 0.002(4) 0.009(3)
C(16) 0.054(5) 0.030(4) 0.048(5) 0.021(4) 0.011(4) 0.012(3)
C(21) 0.027(4) 0.025(3) 0.035(4) 0.012(3) 0.003(3) 0.008(3)
C(22) 0.036(4) 0.041(4) 0.051(5) 0.016(4) 0.006(4) 0.019(4)
C(23) 0.035(4) 0.055(5) 0.056(5) 0.028(4) 0.008(4) 0.021(4)
C(24) 0.034(4) 0.049(5) 0.048(5) 0.015(4) 0.008(4) 0.009(4)
C(25) 0.046(5) 0.044(5) 0.045(5) 0.011(4) 0.016(4) 0.020(4)
C(26) 0.033(4) 0.041(4) 0.044(4) 0.012(3) 0.009(3) 0.020(4)
C(31) 0.034(4) 0.034(4) 0.023(3) 0.016(3) 0.006(3) 0.005(3)
C(32) 0.043(5) 0.053(5) 0.027(4) 0.023(4) -0.002(3) 0.003(3)
C(33) 0.057(6) 0.088(7) 0.026(4) 0.040(5) 0.003(4) 0.011(4)
C(34) 0.061(6) 0.106(8) 0.037(5) 0.039(6) -0.012(4) 0.022(5)
C(35) 0.048(5) 0.110(8) 0.040(5) 0.047(5) 0.004(4) 0.030(5)
C(36) 0.042(5) 0.062(5) 0.032(4) 0.029(4) 0.009(3) 0.014(4)

loop_
_atom_site_label
_atom_site_fract_x
_atom_site_fract_y
_atom_site_fract_z
_atom_site_U_iso_or_equiv
_atom_site_thermal_displace_type
_atom_site_calc_flag
_atom_site_refinement_flags
_atom_site_occupancy
_atom_site_disorder_group
_atom_site_type_symbol
Ir(1) 0.0000 0.0000 0.0000 0.02456(14) Uani d S 1 . Ir
P(1) 0.0291(2) 0.2039(2) 0.2020(2) 0.0254(4) Uani d . 1 . P
Cl(1) 0.0705(6) -0.1039(6) 0.1507(7) 0.0474(12) Uiso d P 0.50 . Cl
O(1) -0.1054(18) 0.1109(17) -0.1828(16) 0.074(6) Uiso d P 0.50 . O
C(1) -0.065(2) 0.070(2) -0.111(2) 0.053(6) Uiso d P 0.50 . C
C(11) 0.1101(7) 0.3751(6) 0.1675(7) 0.0285(15) Uani d . 1 . C
C(12) 0.2472(8) 0.3993(7) 0.1022(8) 0.043(2) Uani d . 1 . C
C(13) 0.2898(9) 0.5271(8) 0.0509(8) 0.052(2) Uani d . 1 . C
C(14) 0.3041(9) 0.6650(8) 0.1713(8) 0.052(2) Uani d . 1 . C
C(15) 0.1694(9) 0.6406(7) 0.2380(8) 0.047(2) Uani d . 1 . C
C(16) 0.1297(9) 0.5143(7) 0.2915(8) 0.044(2) Uani d . 1 . C
C(21) -0.1462(7) 0.1955(7) 0.2548(7) 0.030(2) Uani d . 1 . C
C(22) -0.2416(8) 0.2072(8) 0.1456(8) 0.043(2) Uani d . 1 . C
C(23) -0.3822(8) 0.2013(8) 0.1968(8) 0.046(2) Uani d . 1 . C
C(24) -0.4648(8) 0.0622(8) 0.2247(8) 0.047(2) Uani d . 1 . C
C(25) -0.3711(8) 0.0504(8) 0.3360(8) 0.047(2) Uani d . 1 . C
C(26) -0.2288(7) 0.0571(8) 0.2860(8) 0.040(2) Uani d . 1 . C
C(31) 0.1312(7) 0.2249(7) 0.3698(6) 0.031(2) Uani d . 1 . C
C(32) 0.1110(8) 0.3165(8) 0.5165(7) 0.043(2) Uani d . 1 . C
C(33) 0.1798(9) 0.2982(10) 0.6398(8) 0.057(2) Uani d . 1 . C
C(34) 0.3396(9) 0.3383(11) 0.6374(8) 0.068(3) Uani d . 1 . C
C(35) 0.3626(9) 0.2540(11) 0.4942(8) 0.061(2) Uani d . 1 . C
C(36) 0.2912(8) 0.2683(9) 0.3675(7) 0.044(2) Uani d . 1 . C
H11 0.0390 0.3632 0.0916 0.050 Uiso calc R 1 . H
H12A 0.2318 0.3118 0.0211 0.050 Uiso calc R 1 . H
H12B 0.3253 0.4188 0.1739 0.050 Uiso calc R 1 . H
H13A 0.3812 0.5447 0.0165 0.050 Uiso calc R 1 . H
H13B 0.2172 0.5022 -0.0293 0.050 Uiso calc R 1 . H
H14A 0.3859 0.6976 0.2454 0.050 Uiso calc R 1 . H
H14B 0.3227 0.7410 0.1326 0.050 Uiso calc R 1 . H
H15A 0.0899 0.6194 0.1670 0.050 Uiso calc R 1 . H
H15B 0.1849 0.7286 0.3185 0.050 Uiso calc R 1 . H
H16A 0.0407 0.4984 0.3305 0.050 Uiso calc R 1 . H
H16B 0.2056 0.5387 0.3683 0.050 Uiso calc R 1 . H
H21 -0.1243 0.2784 0.3452 0.050 Uiso calc R 1 . H
H22A -0.2631 0.1281 0.0537 0.050 Uiso calc R 1 . H
H22B -0.1901 0.2981 0.1310 0.050 Uiso calc R 1 . H
H23A -0.3610 0.2846 0.2851 0.050 Uiso calc R 1 . H
H23B -0.4418 0.2066 0.1241 0.050 Uiso calc R 1 . H
H24A -0.4922 -0.0212 0.1351 0.050 Uiso calc R 1 . H
H24B -0.5525 0.0622 0.2599 0.050 Uiso calc R 1 . H
H25A -0.4230 -0.0407 0.3501 0.050 Uiso calc R 1 . H
H25B -0.3507 0.1294 0.4278 0.050 Uiso calc R 1 . H
H26A -0.1690 0.0541 0.3604 0.050 Uiso calc R 1 . H
H26B -0.2491 -0.0274 0.1992 0.050 Uiso calc R 1 . H
H31 0.0933 0.1261 0.3708 0.050 Uiso calc R 1 . H
H32A 0.1545 0.4184 0.5278 0.050 Uiso calc R 1 . H
H32B 0.0085 0.2867 0.5189 0.050 Uiso calc R 1 . H
H33A 0.1306 0.1979 0.6329 0.050 Uiso calc R 1 . H
H33B 0.1686 0.3595 0.7309 0.050 Uiso calc R 1 . H
H34A 0.3910 0.4417 0.6566 0.050 Uiso calc R 1 . H
H34B 0.3787 0.3183 0.7131 0.050 Uiso calc R 1 . H
H35A 0.3236 0.1521 0.4821 0.050 Uiso calc R 1 . H
H35B 0.4657 0.2884 0.4932 0.050 Uiso calc R 1 . H
H36A 0.3381 0.3682 0.3727 0.050 Uiso calc R 1 . H
H36B 0.3035 0.2067 0.2773 0.050 Uiso calc R 1 . H

loop_
_atom_type_symbol
_atom_type_description
_atom_type_scat_dispersion_real
_atom_type_scat_dispersion_imag
_atom_type_scat_source
C C 0.0033 0.0016 'International Tables Vol C Tables 4.2.6.8 and 6.1.1.4'
H H 0.0000 0.0000 'International Tables Vol C Tables 4.2.6.8 and 6.1.1.4'
P P 0.1023 0.0942 'International Tables Vol C Tables 4.2.6.8 and 6.1.1.4'
O O 0.0106 0.0060 'International Tables Vol C Tables 4.2.6.8 and 6.1.1.4'
Cl Cl 0.1484 0.1585 'International Tables Vol C Tables 4.2.6.8 and 6.1.1.4'
Ir Ir -1.4442 7.9887 'International Tables Vol C Tables 4.2.6.8 and 6.1.1.4'

loop_
_geom_angle_atom_site_label_1
_geom_angle_atom_site_label_2
_geom_angle_atom_site_label_3
_geom_angle_site_symmetry_1
_geom_angle_site_symmetry_3
_geom_angle
_geom_angle_publ_flag
C(1) Ir(1) P(1) . . 89.0(6) yes
C(1) Ir(1) P(1) . 2 91.0(6) yes
P(1) Ir(1) P(1) . 2 180.0 yes
C(1) Ir(1) Cl(1) . . 176.1(7) yes
P(1) Ir(1) Cl(1) . . 91.24(13) yes
P(1) Ir(1) Cl(1) 2 . 88.76(13) yes
C(11) P(1) C(31) . . 109.6(3) yes
C(11) P(1) C(21) . . 103.8(3) yes
C(31) P(1) C(21) . . 103.0(3) yes
C(11) P(1) Ir(1) . . 112.6(2) yes
C(31) P(1) Ir(1) . . 114.5(2) yes
C(21) P(1) Ir(1) . . 112.4(2) yes
O(1) C(1) Ir(1) . . 178.3(15) yes
C(12) C(11) C(16) . . 110.3(6) yes
C(12) C(11) P(1) . . 114.9(4) yes
C(16) C(11) P(1) . . 116.7(5) yes
C(11) C(12) C(13) . . 111.0(6) yes
C(14) C(13) C(12) . . 111.7(6) yes
C(15) C(14) C(13) . . 111.7(6) yes
C(14) C(15) C(16) . . 111.2(6) yes
C(15) C(16) C(11) . . 110.4(6) yes
C(22) C(21) C(26) . . 110.2(6) yes
C(22) C(21) P(1) . . 114.2(5) yes
C(26) C(21) P(1) . . 110.5(4) yes
C(21) C(22) C(23) . . 111.2(6) yes
C(24) C(23) C(22) . . 111.2(6) yes
C(23) C(24) C(25) . . 110.0(6) yes
C(24) C(25) C(26) . . 110.7(6) yes
C(21) C(26) C(25) . . 111.6(6) yes
C(36) C(31) C(32) . . 109.5(6) yes
C(36) C(31) P(1) . . 113.9(5) yes
C(32) C(31) P(1) . . 118.7(5) yes
C(33) C(32) C(31) . . 110.9(6) yes
C(32) C(33) C(34) . . 111.5(7) yes
C(35) C(34) C(33) . . 111.1(7) yes
C(34) C(35) C(36) . . 112.6(7) yes
C(31) C(36) C(35) . . 111.1(6) yes
C(1) Ir(1) P(1) 2 . 91.0(6) no
C(1) Ir(1) P(1) 2 2 89.0(6) no
C(1) Ir(1) Cl(1) 2 2 176.1(7) no
P(1) Ir(1) Cl(1) . 2 88.76(13) no
P(1) Ir(1) Cl(1) 2 2 91.24(13) no

loop_
_geom_bond_atom_site_label_1
_geom_bond_atom_site_label_2
_geom_bond_site_symmetry_2
_geom_bond_distance
_geom_bond_publ_flag
Ir(1) C(1) . 1.78(2) yes
Ir(1) P(1) . 2.345(2) yes
Ir(1) P(1) 2 2.345(2) yes
Ir(1) Cl(1) . 2.398(7) yes
P(1) C(11) . 1.847(6) yes
P(1) C(31) . 1.853(6) yes
P(1) C(21) . 1.856(6) yes
O(1) C(1) . 1.10(2) yes
C(11) C(12) . 1.520(9) yes
C(11) C(16) . 1.531(8) yes
C(12) C(13) . 1.529(9) yes
C(13) C(14) . 1.520(10) yes
C(14) C(15) . 1.506(11) yes
C(15) C(16) . 1.530(9) yes
C(21) C(22) . 1.519(9) yes
C(21) C(26) . 1.529(9) yes
C(22) C(23) . 1.521(10) yes
C(23) C(24) . 1.518(10) yes
C(24) C(25) . 1.523(10) yes
C(25) C(26) . 1.530(10) yes
C(31) C(36) . 1.516(9) yes
C(31) C(32) . 1.540(8) yes
C(32) C(33) . 1.512(9) yes
C(33) C(34) . 1.519(11) yes
C(34) C(35) . 1.497(11) yes
C(35) C(36) . 1.529(9) yes
Ir(1) C(1) 2 1.78(2) no
Ir(1) Cl(1) 2 2.398(7) no
